data_9011362
loop_
_publ_author_name
'Rettig, S. J.'
'Trotter, J.'

_publ_section_title
;
 Refinement of the structure of orthorhombic sulfur, alpha-S8
 Locality: synthetic
 Sample: at T = 298 K
 Note: alpha phase
;
_journal_name_full 'Acta Crystallographica, Section C'
_journal_page_first 2260
_journal_page_last 2262
_journal_paper_doi 10.1107/S0108270187088152
_journal_volume 43
_journal_year 1987
_chemical_formula_sum S8
_chemical_name_mineral Sulfur
_space_group_IT_number 70
_symmetry_space_group_name_Hall '-F 2uv 2vw'
_symmetry_space_group_name_H-M 'F d d d :2'
_cell_angle_alpha 90
_cell_angle_beta 90
_cell_angle_gamma 90
_cell_length_a 10.4646
_cell_length_b 12.8660
_cell_length_c 24.4860
_cell_formula_units_Z 16
_cell_volume 3296.735
_diffrn_ambient_temperature 298
_exptl_crystal_density_diffrn 2.067
_cod_original_sg_symbol_H-M 'F d d d'
_cod_database_code 9011362

loop_
_symmetry_equiv_pos_as_xyz
x,y,z
x,1/2+y,1/2+z
1/2+x,y,1/2+z
1/2+x,1/2+y,z
3/4+x,-y,3/4+z
3/4+x,1/2-y,1/4+z
1/4+x,-y,1/4+z
1/4+x,1/2-y,3/4+z
3/4-x,y,3/4-z
3/4-x,1/2+y,1/4-z
1/4-x,y,1/4-z
1/4-x,1/2+y,3/4-z
-x,3/4+y,3/4+z
-x,1/4+y,1/4+z
1/2-x,3/4+y,1/4+z
1/2-x,1/4+y,3/4+z
x,3/4-y,3/4-z
x,1/4-y,1/4-z
1/2+x,3/4-y,1/4-z
1/2+x,1/4-y,3/4-z
3/4+x,3/4+y,-z
3/4+x,1/4+y,1/2-z
1/4+x,3/4+y,1/2-z
1/4+x,1/4+y,-z
3/4-x,3/4-y,z
3/4-x,1/4-y,1/2+z
1/4-x,3/4-y,1/2+z
1/4-x,1/4-y,z
-x,-y,-z
-x,1/2-y,1/2-z
1/2-x,-y,1/2-z
1/2-x,1/2-y,-z

loop_
_atom_site_aniso_label
_atom_site_aniso_U_11
_atom_site_aniso_U_22
_atom_site_aniso_U_33
_atom_site_aniso_U_12
_atom_site_aniso_U_13
_atom_site_aniso_U_23
S1 0.06080 0.03960 0.03330 0.00320 0.00520 0.00800
S2 0.04410 0.04860 0.04140 0.00990 -0.00530 0.00170
S3 0.05800 0.03700 0.04260 0.00100 0.00410 -0.00900
S4 0.03360 0.06230 0.03380 -0.00180 0.00610 0.00290

loop_
_atom_site_label
_atom_site_fract_x
_atom_site_fract_y
_atom_site_fract_z
_atom_site_U_iso_or_equiv
S1 0.85584 -0.04733 -0.04854 0.04500
S2 0.70733 -0.02023 0.00409 0.04500
S3 0.78415 0.03022 0.07623 0.04600
S4 0.78596 -0.09232 0.12947 0.04300

loop_
_cod_related_entry_id
_cod_related_entry_database
_cod_related_entry_code
1 ChemSpider 59726
2 AMCSD 0010056
3 AMCSD 0010058

loop_
_[local]_alternative_name_id
_[local]_alternative_name_type
_[local]_alternative_name_source
_[local]_alternative_name_source_id
_[local]_alternative_name_value
1 mineral AMCSD 0010056 "Sulphur"
2 mineral AMCSD 0010058 "Sulfur"

_database_code_amcsd 0010056
